data_4134225
loop_
_publ_author_name
'Sierra, Andr\'es F'
'Hern\'andez-Alonso, Daniel'
'Romero, Miguel Angel'
'Gonzalez Delgado, Jose Antonio'
'Pischel, Uwe'
'Ballester, Pablo'

_publ_section_title
;
 Optical Supramolecular Sensing of Creatinine.
;
_journal_name_full 'Journal of the American Chemical Society'
_journal_paper_doi 10.1021/jacs.9b12071
_journal_year 2020
_chemical_formula_sum 'C58 H53 Cl2 N5 O7'
_chemical_formula_weight 1002.95
_space_group_crystal_system triclinic
_space_group_IT_number 2
_space_group_name_Hall '-P 1'
_space_group_name_H-M_alt 'P -1'
_atom_sites_solution_hydrogens mixed
_audit_creation_method SHELXL-2018/3
_cell_angle_alpha 74.859(6)
_cell_angle_beta 82.660(6)
_cell_angle_gamma 83.509(6)
_cell_formula_units_Z 2
_cell_length_a 8.9450(6)
_cell_length_b 16.8606(11)
_cell_length_c 17.7667(13)
_cell_measurement_reflns_used 5092
_cell_measurement_temperature 100(2)
_cell_measurement_theta_max 31.5720
_cell_measurement_theta_min 2.5160
_cell_volume 2556.4(3)
_computing_cell_refinement 'CrysAlisPro 1.171.40.53 64bit (Rigaku OD, 2019)'
_computing_data_collection 'CrysAlisPro 1.171.40.53 64bit (Rigaku OD, 2019)'
_computing_data_reduction 'CrysAlisPro 1.171.40.53 64bit (Rigaku OD, 2019)'
_computing_molecular_graphics 'shelXle (H&#x00FC;bschle, Sheldrick and Dittirch, 2011)'
_computing_publication_material 'SHELXL-2018/3 (Sheldrick, 2018)'
_computing_structure_refinement 'SHELXL-2018/3 (Sheldrick, 2018)'
_computing_structure_solution Sir2019
_diffrn_ambient_temperature 100(2)
_diffrn_detector_area_resol_mean 5.8140
_diffrn_detector_type 'PILATUS 200K'
_diffrn_measured_fraction_theta_full 0.968
_diffrn_measured_fraction_theta_max 0.838
_diffrn_measurement_device_type '1/4chi goniometer'
_diffrn_measurement_method
;
 Fullsphere data collection, phi and omega scans
;
_diffrn_radiation_monochromator 'Confocal Max Flux optic'
_diffrn_radiation_type MoK\a
_diffrn_radiation_wavelength 0.71075
_diffrn_reflns_av_unetI/netI 0.0424
_diffrn_reflns_Laue_measured_fraction_full 0.968
_diffrn_reflns_Laue_measured_fraction_max 0.838
_diffrn_reflns_limit_h_max 12
_diffrn_reflns_limit_h_min -12
_diffrn_reflns_limit_k_max 24
_diffrn_reflns_limit_k_min -24
_diffrn_reflns_limit_l_max 26
_diffrn_reflns_limit_l_min -26
_diffrn_reflns_number 18842
_diffrn_reflns_point_group_measured_fraction_full 0.968
_diffrn_reflns_point_group_measured_fraction_max 0.838
_diffrn_reflns_theta_full 25.242
_diffrn_reflns_theta_max 31.999
_diffrn_reflns_theta_min 2.304
_diffrn_source 'Microfocus rotating anode X-ray tube'
_diffrn_source_current 24
_diffrn_source_power 50
_diffrn_source_size '0.2 mm x 0.2 mm fine focus'
_diffrn_source_type 'Rigaku MicroMax-007HF'
_exptl_absorpt_coefficient_mu 0.186
_exptl_absorpt_correction_T_max 1.00000
_exptl_absorpt_correction_T_min 0.74067
_exptl_absorpt_correction_type multi-scan
_exptl_absorpt_process_details
;
 CrysAlisPro 1.171.40.35a (Rigaku Oxford Diffraction, 2018)
 Empirical absorption correction using spherical harmonics,
 implemented in SCALE3 ABSPACK scaling algorithm.
;
_exptl_crystal_colour colourless
_exptl_crystal_density_diffrn 1.303
_exptl_crystal_description Block
_exptl_crystal_F_000 1052
_exptl_crystal_size_max 0.200
_exptl_crystal_size_mid 0.150
_exptl_crystal_size_min 0.100
_refine_diff_density_max 0.444
_refine_diff_density_min -0.350
_refine_diff_density_rms 0.063
_refine_ls_extinction_method none
_refine_ls_goodness_of_fit_ref 1.019
_refine_ls_hydrogen_treatment constr
_refine_ls_matrix_type full
_refine_ls_number_parameters 798
_refine_ls_number_reflns 18842
_refine_ls_number_restraints 367
_refine_ls_restrained_S_all 1.024
_refine_ls_R_factor_all 0.0828
_refine_ls_R_factor_gt 0.0638
_refine_ls_shift/su_max 0.000
_refine_ls_shift/su_mean 0.000
_refine_ls_structure_factor_coef Fsqd
_refine_ls_weighting_details 'w=1/[\s^2^(Fo^2^)+(0.1200P)^2^] where P=(Fo^2^+2Fc^2^)/3'
_refine_ls_weighting_scheme calc
_refine_ls_wR_factor_gt 0.1681
_refine_ls_wR_factor_ref 0.1779
_reflns_Friedel_coverage 0.000
_reflns_number_gt 14322
_reflns_number_total 18842
_reflns_threshold_expression 'I > 2\s(I)'
_cod_data_source_file ja9b12071_si_004.cif
_cod_data_source_block DHmNO2ClsF2_twin1_hklf5
_cod_database_code 4134225
_shelx_shelxl_version_number 2018/3
_shelx_space_group_comment
;
The symmetry employed for this shelxl refinement is uniquely defined
by the following loop, which should always be used as a source of
symmetry information in preference to the above space-group names.
They are only intended as comments.
;
_shelx_estimated_absorpt_t_min 0.964
_shelx_estimated_absorpt_t_max 0.982

loop_
_space_group_symop_operation_xyz
'x, y, z'
'-x, -y, -z'

loop_
_atom_site_label
_atom_site_type_symbol
_atom_site_fract_x
_atom_site_fract_y
_atom_site_fract_z
_atom_site_U_iso_or_equiv
_atom_site_adp_type
_atom_site_occupancy
_atom_site_site_symmetry_order
_atom_site_calc_flag
_atom_site_refinement_flags_posn
_atom_site_refinement_flags_adp
_atom_site_refinement_flags_occupancy
_atom_site_disorder_assembly
_atom_site_disorder_group
C1 C 0.3255(2) 0.12932(12) 0.90203(12) 0.0213(4) Uani 1 1 d . . . . .
C2 C 0.4352(2) 0.11366(13) 0.95365(13) 0.0252(4) Uani 1 1 d . . . . .
H2 H 0.515041 0.070959 0.958162 0.030 Uiso 1 1 calc R U . . .
C3 C 0.4063(2) 0.17376(14) 0.99904(13) 0.0259(4) Uani 1 1 d . . . . .
H3 H 0.464199 0.177918 1.038887 0.031 Uiso 1 1 calc R U . . .
C4 C 0.2796(2) 0.22467(13) 0.97492(12) 0.0219(4) Uani 1 1 d . . . . .
C5 C 0.1884(2) 0.29259(13) 1.00792(11) 0.0201(4) Uani 1 1 d . . . . .
C6 C 0.0235(2) 0.26775(13) 1.03564(12) 0.0213(4) Uani 1 1 d . . . . .
C7 C 0.0047(2) 0.18572(13) 1.08018(13) 0.0274(5) Uani 1 1 d . . . . .
H7 H 0.089741 0.146267 1.086855 0.033 Uiso 1 1 calc R U . . .
C8 C -0.1388(3) 0.16294(15) 1.11425(14) 0.0300(5) Uani 1 1 d . . . . .
H8 H -0.149970 0.108330 1.145213 0.036 Uiso 1 1 calc R U . . .
C9 C -0.2667(3) 0.21947(14) 1.10344(13) 0.0279(5) Uani 1 1 d . . . . .
H9 H -0.363748 0.203781 1.127363 0.033 Uiso 1 1 calc R U . . .
C10 C -0.2489(2) 0.29931(13) 1.05684(12) 0.0237(4) Uani 1 1 d . . . . .
C11 C -0.1042(2) 0.32398(13) 1.02421(12) 0.0210(4) Uani 1 1 d . . . . .
H11 H -0.093372 0.379024 0.994329 0.025 Uiso 1 1 calc R U . . .
C12 C 0.2566(2) 0.29700(14) 1.08370(12) 0.0248(4) Uani 1 1 d . . . . .
H12A H 0.359313 0.314751 1.069613 0.037 Uiso 1 1 calc R U . . .
H12B H 0.259845 0.242419 1.120555 0.037 Uiso 1 1 calc R U . . .
H12C H 0.193267 0.336577 1.108272 0.037 Uiso 1 1 calc R U . . .
C13 C 0.1944(2) 0.37680(13) 0.95011(11) 0.0195(4) Uani 1 1 d . . . . .
C14 C 0.2482(2) 0.44801(13) 0.95742(12) 0.0215(4) Uani 1 1 d . . . . .
H14 H 0.293331 0.453620 1.001136 0.026 Uiso 1 1 calc R U . . .
C15 C 0.2240(2) 0.51230(13) 0.88725(12) 0.0213(4) Uani 1 1 d . . . . .
H15 H 0.250446 0.567455 0.876344 0.026 Uiso 1 1 calc R U . . .
C16 C 0.1549(2) 0.47850(12) 0.83884(11) 0.0190(4) Uani 1 1 d . . . . .
C17 C 0.0979(2) 0.51863(13) 0.75883(12) 0.0194(4) Uani 1 1 d . . . . .
C18 C -0.0702(2) 0.50253(12) 0.76001(12) 0.0201(4) Uani 1 1 d . . . . .
C19 C -0.1678(2) 0.49612(13) 0.83021(12) 0.0218(4) Uani 1 1 d . . . . .
H19 H -0.128764 0.499245 0.876541 0.026 Uiso 1 1 calc R U . . .
C20 C -0.3213(2) 0.48522(13) 0.83218(12) 0.0237(4) Uani 1 1 d . . . . .
C21 C -0.3813(2) 0.48102(15) 0.76397(13) 0.0267(5) Uani 1 1 d . . . . .
H21 H -0.484907 0.472511 0.765295 0.032 Uiso 1 1 calc R U . . .
C22 C -0.2853(2) 0.48962(14) 0.69413(13) 0.0277(5) Uani 1 1 d . . . . .
H22 H -0.325429 0.488175 0.647560 0.033 Uiso 1 1 calc R U . . .
C23 C -0.1312(2) 0.50032(14) 0.69125(13) 0.0259(4) Uani 1 1 d . . . . .
H23 H -0.068156 0.506044 0.643185 0.031 Uiso 1 1 calc R U . . .
C24 C 0.1043(3) 0.61400(13) 0.74164(13) 0.0259(4) Uani 1 1 d . . . . .
H24A H 0.041801 0.634583 0.783096 0.039 Uiso 1 1 calc R U . . .
H24B H 0.066075 0.640605 0.691020 0.039 Uiso 1 1 calc R U . . .
H24C H 0.209181 0.626614 0.740012 0.039 Uiso 1 1 calc R U . . .
C25 C 0.2015(2) 0.48764(12) 0.69493(11) 0.0190(4) Uani 1 1 d . . . . .
C26 C 0.3215(2) 0.52294(13) 0.64579(12) 0.0217(4) Uani 1 1 d . . . . .
H26 H 0.354752 0.575335 0.642802 0.026 Uiso 1 1 calc R U . . .
C27 C 0.3878(2) 0.46665(13) 0.59979(11) 0.0227(4) Uani 1 1 d . . . . .
H27 H 0.472124 0.475391 0.561143 0.027 Uiso 1 1 calc R U . . .
C28 C 0.3068(2) 0.39758(12) 0.62188(11) 0.0198(4) Uani 1 1 d . . . . .
C29 C 0.3220(2) 0.32133(13) 0.58904(11) 0.0194(4) Uani 1 1 d . . . . .
C30 C 0.1694(2) 0.30786(13) 0.56309(11) 0.0220(4) Uani 1 1 d . . . . .
C31 C 0.0717(2) 0.37575(14) 0.52951(12) 0.0269(5) Uani 1 1 d . . . . .
H31 H 0.096012 0.430067 0.526120 0.032 Uiso 1 1 calc R U . . .
C32 C -0.0615(3) 0.36405(16) 0.50092(13) 0.0294(5) Uani 1 1 d . . . . .
H32 H -0.126400 0.410452 0.478338 0.035 Uiso 1 1 calc R U . . .
C33 C -0.0992(3) 0.28448(15) 0.50554(13) 0.0312(5) Uani 1 1 d . . . . .
H33 H -0.188962 0.276356 0.486158 0.037 Uiso 1 1 calc R U . . .
C34 C -0.0031(3) 0.21774(15) 0.53891(13) 0.0308(5) Uani 1 1 d . . . . .
C35 C 0.1327(3) 0.22786(14) 0.56705(12) 0.0264(5) Uani 1 1 d . . . . .
H35 H 0.198304 0.181214 0.588332 0.032 Uiso 1 1 calc R U . . .
C36 C 0.4365(2) 0.33640(13) 0.51347(12) 0.0247(4) Uani 1 1 d . . . . .
H36A H 0.534780 0.346200 0.526603 0.037 Uiso 1 1 calc R U . . .
H36B H 0.398506 0.384609 0.474433 0.037 Uiso 1 1 calc R U . . .
H36C H 0.447877 0.287834 0.492020 0.037 Uiso 1 1 calc R U . . .
C37 C 0.0598(9) 0.0621(4) 0.5635(5) 0.0396(19) Uani 0.5 1 d DG U P A 1
C38 C 0.1802(8) 0.0391(3) 0.5137(3) 0.0468(17) Uani 0.5 1 d DG U P A 1
H38 H 0.204832 0.074723 0.463595 0.056 Uiso 0.5 1 calc R U P A 1
C39 C 0.2645(6) -0.0358(3) 0.5373(3) 0.0550(18) Uani 0.5 1 d DG U P A 1
C40 C 0.2284(7) -0.0879(3) 0.6107(3) 0.0594(19) Uani 0.5 1 d DG U P A 1
H40 H 0.286092 -0.139162 0.626834 0.071 Uiso 0.5 1 calc R U P A 1
C41 C 0.1080(9) -0.0650(5) 0.6604(3) 0.0447(18) Uani 0.5 1 d DG U P A 1
H41 H 0.083378 -0.100547 0.710582 0.054 Uiso 0.5 1 calc R U P A 1
C42 C 0.0237(10) 0.0100(6) 0.6368(5) 0.038(2) Uani 0.5 1 d DG U P A 1
O3 O -0.0376(12) 0.1341(6) 0.5370(5) 0.0403(18) Uani 0.5 1 d D U P A 1
O4 O -0.0888(19) 0.0392(7) 0.6865(9) 0.043(2) Uani 0.5 1 d D U P A 1
N5 N 0.4014(8) -0.0597(4) 0.4888(4) 0.0879(19) Uani 0.5 1 d D U P A 1
O5 O 0.4762(11) -0.1240(6) 0.5206(7) 0.101(3) Uani 0.5 1 d D U P A 1
O6 O 0.4334(8) -0.0152(4) 0.4241(3) 0.108(2) Uani 0.5 1 d D U P A 1
C37' C 0.0284(10) 0.0137(6) 0.6290(5) 0.033(2) Uani 0.5 1 d D U P A 2
C38' C 0.1170(8) -0.0607(5) 0.6350(3) 0.0360(14) Uani 0.5 1 d D U P A 2
H38' H 0.099807 -0.105793 0.679183 0.043 Uiso 0.5 1 calc R U P A 2
C39' C 0.2312(6) -0.0681(3) 0.5754(3) 0.0323(12) Uani 0.5 1 d D U P A 2
C40' C 0.2508(6) -0.0051(3) 0.5077(3) 0.0303(11) Uani 0.5 1 d D U P A 2
H40' H 0.329683 -0.010799 0.467777 0.036 Uiso 0.5 1 calc R U P A 2
C41' C 0.1531(7) 0.0666(3) 0.4990(4) 0.0284(11) Uani 0.5 1 d D U P A 2
H41' H 0.161934 0.109073 0.451894 0.034 Uiso 0.5 1 calc R U P A 2
C42' C 0.0418(9) 0.0757(5) 0.5601(5) 0.0235(12) Uani 0.5 1 d D U P A 2
O3' O -0.0879(18) 0.0200(7) 0.6901(8) 0.0355(17) Uani 0.5 1 d D U P A 2
O4' O -0.0631(11) 0.1435(6) 0.5540(5) 0.0301(14) Uani 0.5 1 d D U P A 2
N5' N 0.3266(5) -0.1475(3) 0.5867(3) 0.0456(11) Uani 0.5 1 d D U P A 2
O5' O 0.4420(9) -0.1510(5) 0.5409(6) 0.075(3) Uani 0.5 1 d D U P A 2
O6' O 0.2860(5) -0.2070(2) 0.6369(3) 0.0671(13) Uani 0.5 1 d D U P A 2
C43 C 0.3077(2) 0.08747(13) 0.83688(12) 0.0210(4) Uani 1 1 d . . . . .
C44 C 0.1410(2) 0.07297(12) 0.83277(12) 0.0221(4) Uani 1 1 d . . . . .
C45 C 0.1015(2) 0.06153(13) 0.76233(13) 0.0260(4) Uani 1 1 d . . . . .
H45 H 0.173319 0.068494 0.717314 0.031 Uiso 1 1 calc R U . . .
C46 C -0.0429(3) 0.03995(15) 0.75859(14) 0.0316(5) Uani 1 1 d . . . . .
C47 C -0.1510(3) 0.02952(17) 0.82384(15) 0.0370(6) Uani 1 1 d . . . . .
H47 H -0.248768 0.014442 0.820757 0.044 Uiso 1 1 calc R U . . .
C48 C -0.1131(3) 0.04155(15) 0.89335(15) 0.0330(5) Uani 1 1 d . . . . .
H48 H -0.186109 0.035208 0.937833 0.040 Uiso 1 1 calc R U . . .
C49 C 0.0324(2) 0.06303(14) 0.89864(13) 0.0265(5) Uani 1 1 d . . . . .
H49 H 0.057092 0.070782 0.946522 0.032 Uiso 1 1 calc R U . . .
C50 C 0.3965(2) 0.00015(13) 0.85501(13) 0.0246(4) Uani 1 1 d . . . . .
H50A H 0.503348 0.006060 0.857500 0.037 Uiso 1 1 calc R U . . .
H50B H 0.387549 -0.026988 0.813458 0.037 Uiso 1 1 calc R U . . .
H50C H 0.354076 -0.033234 0.905394 0.037 Uiso 1 1 calc R U . . .
C51 C 0.3828(2) 0.24442(13) 0.64727(12) 0.0206(4) Uani 1 1 d . . . . .
C52 C 0.5080(2) 0.18937(14) 0.63975(13) 0.0256(4) Uani 1 1 d . . . . .
H52 H 0.583708 0.194841 0.596451 0.031 Uiso 1 1 calc R U . . .
C53 C 0.5027(2) 0.12256(14) 0.70929(12) 0.0254(4) Uani 1 1 d . . . . .
H53 H 0.574220 0.075937 0.719990 0.030 Uiso 1 1 calc R U . . .
C54 C 0.3754(2) 0.13804(12) 0.75779(12) 0.0207(4) Uani 1 1 d . . . . .
N1 N 0.23306(19) 0.19727(11) 0.91462(10) 0.0214(3) Uani 1 1 d . . . . .
H1N H 0.155684 0.220023 0.888272 0.026 Uiso 1 1 calc R U . . .
N2 N 0.13942(18) 0.39580(10) 0.87718(9) 0.0199(3) Uani 1 1 d . . . . .
H2N H 0.100329 0.360649 0.857895 0.024 Uiso 1 1 calc R U . . .
N3 N 0.19376(19) 0.41026(10) 0.68093(9) 0.0202(3) Uani 1 1 d . . . . .
H3A H 0.127708 0.374847 0.705562 0.024 Uiso 1 1 calc R U . . .
N4 N 0.30337(19) 0.21299(10) 0.72020(10) 0.0200(3) Uani 1 1 d . . . . .
H4 H 0.220174 0.236978 0.739519 0.024 Uiso 1 1 calc R U . . .
O1 O -0.37862(17) 0.35306(10) 1.04589(10) 0.0288(4) Uani 1 1 d . . . . .
H1 H -0.365155 0.389059 1.003453 0.043 Uiso 1 1 calc R U . . .
O2 O -0.40827(16) 0.47626(10) 0.90423(9) 0.0294(3) Uani 1 1 d . . . . .
H2A H -0.503678 0.470992 0.895174 0.044 Uiso 1 1 d R U . . .
O1A O 0.99537(16) 0.28285(9) 0.79765(9) 0.0246(3) Uani 1 1 d . . . . .
C1A C 0.8615(2) 0.26961(13) 0.79499(12) 0.0225(4) Uani 1 1 d . . . . .
C2A C 0.7505(3) 0.25285(16) 0.86828(14) 0.0327(5) Uani 1 1 d . . . . .
H2A1 H 0.806082 0.238215 0.914747 0.049 Uiso 1 1 calc R U . . .
H2A2 H 0.691716 0.207160 0.868382 0.049 Uiso 1 1 calc R U . . .
H2A3 H 0.681962 0.302338 0.869051 0.049 Uiso 1 1 calc R U . . .
C3A C 0.8044(3) 0.26964(16) 0.71898(14) 0.0315(5) Uani 1 1 d . . . . .
H3A1 H 0.875435 0.295478 0.675075 0.047 Uiso 1 1 calc R U . . .
H3A2 H 0.705049 0.300690 0.715064 0.047 Uiso 1 1 calc R U . . .
H3A3 H 0.795491 0.212751 0.717257 0.047 Uiso 1 1 calc R U . . .
C1S C 0.6115(7) 0.7480(3) 0.7169(3) 0.0459(14) Uani 0.5 1 d D . P B 1
H1S1 H 0.627619 0.712528 0.769688 0.055 Uiso 0.5 1 calc R U P B 1
H1S2 H 0.515770 0.734693 0.702356 0.055 Uiso 0.5 1 calc R U P B 1
Cl1 Cl 0.5940(3) 0.85337(11) 0.72064(10) 0.0603(5) Uani 0.5 1 d D . P B 1
Cl2 Cl 0.7615(2) 0.72542(13) 0.64939(13) 0.0682(5) Uani 0.5 1 d D . P B 1
C1' C 0.6920(9) 0.7218(6) 0.6774(6) 0.072(3) Uani 0.44 1 d D . P C 2
H1'1 H 0.690238 0.728073 0.620509 0.086 Uiso 0.44 1 calc R U P C 2
H1'2 H 0.749650 0.668632 0.698460 0.086 Uiso 0.44 1 calc R U P C 2
Cl1' Cl 0.5062(3) 0.71706(18) 0.7219(2) 0.0976(10) Uani 0.44 1 d D . P C 2
Cl2' Cl 0.7893(3) 0.80129(15) 0.68964(12) 0.0741(6) Uani 0.44 1 d D . P C 2
C2S C 0.581(9) 0.781(3) 0.682(2) 0.11(3) Uani 0.06 1 d D U P D 3
H1S3 H 0.635778 0.763543 0.636485 0.130 Uiso 0.06 1 calc R U P D 3
H1S4 H 0.483866 0.811267 0.665778 0.130 Uiso 0.06 1 calc R U P D 3
Cl3 Cl 0.541(2) 0.6919(11) 0.7591(10) 0.072(5) Uani 0.06 1 d D U P D 3
Cl4 Cl 0.689(3) 0.8490(12) 0.7083(13) 0.088(6) Uani 0.06 1 d D U P D 3

loop_
_atom_site_aniso_label
_atom_site_aniso_U_11
_atom_site_aniso_U_22
_atom_site_aniso_U_33
_atom_site_aniso_U_23
_atom_site_aniso_U_13
_atom_site_aniso_U_12
C1 0.0162(9) 0.0224(10) 0.0253(10) -0.0052(8) -0.0024(7) -0.0034(8)
C2 0.0174(10) 0.0267(11) 0.0317(11) -0.0069(9) -0.0054(8) -0.0004(8)
C3 0.0193(10) 0.0309(11) 0.0298(10) -0.0088(9) -0.0080(8) -0.0025(9)
C4 0.0179(10) 0.0269(10) 0.0236(10) -0.0084(8) -0.0033(7) -0.0064(8)
C5 0.0137(9) 0.0259(10) 0.0227(9) -0.0080(8) -0.0041(7) -0.0034(8)
C6 0.0157(9) 0.0278(10) 0.0247(10) -0.0116(8) -0.0034(7) -0.0063(8)
C7 0.0183(10) 0.0271(11) 0.0374(12) -0.0066(9) -0.0067(9) -0.0033(9)
C8 0.0234(12) 0.0306(12) 0.0359(12) -0.0044(10) -0.0044(9) -0.0096(9)
C9 0.0218(11) 0.0349(12) 0.0306(11) -0.0113(10) -0.0016(9) -0.0119(9)
C10 0.0164(10) 0.0293(11) 0.0316(11) -0.0163(9) -0.0047(8) -0.0052(8)
C11 0.0181(10) 0.0229(10) 0.0261(10) -0.0110(8) -0.0027(7) -0.0062(8)
C12 0.0208(10) 0.0334(11) 0.0237(10) -0.0096(9) -0.0052(8) -0.0075(9)
C13 0.0136(9) 0.0267(10) 0.0215(9) -0.0102(8) -0.0026(7) -0.0040(8)
C14 0.0157(10) 0.0302(11) 0.0241(9) -0.0146(8) -0.0022(7) -0.0061(8)
C15 0.0165(9) 0.0247(10) 0.0267(10) -0.0117(8) -0.0020(7) -0.0059(8)
C16 0.0119(9) 0.0240(10) 0.0245(9) -0.0113(8) -0.0019(7) -0.0042(7)
C17 0.0145(9) 0.0212(10) 0.0258(10) -0.0098(8) -0.0032(7) -0.0040(8)
C18 0.0130(9) 0.0221(9) 0.0268(10) -0.0079(8) -0.0032(7) -0.0022(7)
C19 0.0162(10) 0.0237(10) 0.0287(10) -0.0107(8) -0.0053(8) -0.0022(8)
C20 0.0150(9) 0.0293(11) 0.0292(10) -0.0113(9) -0.0031(8) -0.0017(8)
C21 0.0157(10) 0.0348(12) 0.0326(11) -0.0104(10) -0.0080(8) -0.0033(9)
C22 0.0211(11) 0.0366(12) 0.0291(11) -0.0110(9) -0.0092(8) -0.0035(9)
C23 0.0204(11) 0.0319(11) 0.0267(10) -0.0080(9) -0.0054(8) -0.0024(9)
C24 0.0243(11) 0.0221(10) 0.0338(11) -0.0096(9) -0.0045(8) -0.0045(8)
C25 0.0163(9) 0.0229(10) 0.0205(9) -0.0082(8) -0.0045(7) -0.0044(8)
C26 0.0182(10) 0.0242(10) 0.0255(10) -0.0077(8) -0.0047(7) -0.0074(8)
C27 0.0175(10) 0.0317(11) 0.0209(9) -0.0068(8) -0.0019(7) -0.0097(8)
C28 0.0163(9) 0.0246(10) 0.0204(9) -0.0076(8) -0.0026(7) -0.0043(8)
C29 0.0158(9) 0.0254(10) 0.0199(9) -0.0091(8) -0.0011(7) -0.0060(8)
C30 0.0177(10) 0.0311(11) 0.0207(9) -0.0107(8) -0.0040(7) -0.0053(8)
C31 0.0242(11) 0.0307(11) 0.0290(11) -0.0094(9) -0.0073(8) -0.0056(9)
C32 0.0252(12) 0.0384(13) 0.0272(11) -0.0093(10) -0.0078(9) -0.0045(10)
C33 0.0262(12) 0.0432(14) 0.0279(11) -0.0090(10) -0.0096(9) -0.0111(10)
C34 0.0318(13) 0.0356(12) 0.0299(11) -0.0091(10) -0.0082(9) -0.0161(10)
C35 0.0272(11) 0.0298(11) 0.0255(10) -0.0069(9) -0.0094(8) -0.0084(9)
C36 0.0227(11) 0.0283(11) 0.0251(10) -0.0103(8) 0.0007(8) -0.0058(9)
C37 0.049(4) 0.032(3) 0.047(4) -0.016(3) -0.016(3) -0.014(3)
C38 0.062(4) 0.046(4) 0.041(3) -0.016(3) -0.019(3) -0.013(3)
C39 0.068(4) 0.048(4) 0.060(4) -0.032(3) -0.016(3) 0.001(3)
C40 0.080(4) 0.043(3) 0.066(4) -0.025(3) -0.015(4) -0.009(3)
C41 0.062(4) 0.034(3) 0.045(4) -0.011(3) -0.021(3) -0.016(3)
C42 0.041(4) 0.040(4) 0.043(4) -0.013(3) -0.015(3) -0.018(3)
O3 0.050(5) 0.041(4) 0.042(3) -0.016(2) -0.019(3) -0.020(3)
O4 0.031(3) 0.056(5) 0.049(4) -0.012(3) -0.017(2) -0.014(4)
N5 0.106(5) 0.087(4) 0.079(4) -0.043(3) -0.019(3) 0.019(4)
O5 0.119(6) 0.078(6) 0.131(8) -0.068(5) -0.067(5) 0.042(5)
O6 0.143(6) 0.113(5) 0.079(4) -0.056(3) -0.003(4) 0.012(4)
C37' 0.031(4) 0.036(4) 0.038(3) -0.016(3) -0.010(3) -0.007(3)
C38' 0.044(3) 0.035(3) 0.036(3) -0.012(3) -0.015(3) -0.012(2)
C39' 0.045(3) 0.026(2) 0.036(3) -0.020(2) -0.020(2) 0.000(2)
C40' 0.034(3) 0.028(3) 0.035(3) -0.018(2) -0.012(2) 0.003(2)
C41' 0.032(3) 0.026(3) 0.032(3) -0.010(2) -0.013(2) -0.004(2)
C42' 0.023(3) 0.020(2) 0.034(3) -0.013(2) -0.013(2) -0.004(2)
O3' 0.025(3) 0.049(4) 0.035(3) -0.007(3) -0.011(2) -0.015(3)
O4' 0.025(2) 0.025(2) 0.048(4) -0.016(2) -0.012(2) -0.0068(17)
N5' 0.057(3) 0.037(2) 0.059(3) -0.035(2) -0.039(2) 0.018(2)
O5' 0.118(6) 0.050(4) 0.069(4) -0.043(3) -0.042(3) 0.048(4)
O6' 0.066(3) 0.0240(19) 0.118(4) -0.010(2) -0.055(3) 0.0020(19)
C43 0.0146(9) 0.0229(10) 0.0269(10) -0.0076(8) -0.0029(7) -0.0026(8)
C44 0.0159(10) 0.0191(10) 0.0308(11) -0.0040(8) -0.0039(8) -0.0027(8)
C45 0.0181(10) 0.0280(11) 0.0318(11) -0.0055(9) -0.0042(8) -0.0047(8)
C46 0.0204(11) 0.0390(13) 0.0358(12) -0.0049(10) -0.0112(9) -0.0058(10)
C47 0.0168(11) 0.0481(15) 0.0434(14) -0.0015(12) -0.0080(10) -0.0091(10)
C48 0.0145(10) 0.0382(13) 0.0404(13) 0.0007(10) -0.0007(9) -0.0050(9)
C49 0.0188(11) 0.0281(11) 0.0314(11) -0.0042(9) -0.0025(8) -0.0042(9)
C50 0.0178(10) 0.0230(10) 0.0336(11) -0.0077(8) -0.0034(8) -0.0022(8)
C51 0.0163(9) 0.0259(10) 0.0224(9) -0.0088(8) -0.0017(7) -0.0078(8)
C52 0.0172(10) 0.0321(12) 0.0281(10) -0.0089(9) 0.0008(8) -0.0045(9)
C53 0.0182(10) 0.0277(11) 0.0306(11) -0.0092(9) -0.0010(8) -0.0005(8)
C54 0.0169(9) 0.0206(9) 0.0263(10) -0.0077(8) -0.0030(7) -0.0040(8)
N1 0.0160(8) 0.0263(9) 0.0239(8) -0.0074(7) -0.0066(6) -0.0015(7)
N2 0.0165(8) 0.0229(8) 0.0250(8) -0.0107(7) -0.0060(6) -0.0052(7)
N3 0.0179(8) 0.0220(8) 0.0231(8) -0.0079(7) -0.0014(6) -0.0072(7)
N4 0.0152(8) 0.0227(8) 0.0239(8) -0.0089(7) -0.0005(6) -0.0035(7)
O1 0.0150(7) 0.0335(9) 0.0409(9) -0.0142(7) -0.0011(6) -0.0050(7)
O2 0.0135(7) 0.0475(10) 0.0303(8) -0.0147(7) -0.0022(6) -0.0041(7)
O1A 0.0182(7) 0.0284(8) 0.0306(8) -0.0107(6) -0.0049(6) -0.0057(6)
C1A 0.0181(10) 0.0229(10) 0.0289(10) -0.0092(8) -0.0034(8) -0.0045(8)
C2A 0.0264(12) 0.0404(13) 0.0356(12) -0.0156(10) 0.0009(9) -0.0107(10)
C3A 0.0262(12) 0.0392(13) 0.0340(12) -0.0133(10) -0.0086(9) -0.0077(10)
C1S 0.059(4) 0.049(4) 0.033(3) -0.008(3) -0.013(3) -0.016(3)
Cl1 0.0784(13) 0.0547(9) 0.0534(9) -0.0305(8) 0.0057(9) -0.0026(9)
Cl2 0.0617(13) 0.0677(12) 0.0798(14) -0.0357(11) -0.0123(10) 0.0221(10)
C1' 0.077(7) 0.080(6) 0.067(6) -0.045(5) 0.029(5) -0.019(6)
Cl1' 0.0645(18) 0.0610(15) 0.149(3) -0.0078(18) 0.0140(18) -0.0026(13)
Cl2' 0.0905(17) 0.0741(14) 0.0605(12) -0.0012(10) -0.0292(11) -0.0310(13)
C2S 0.11(3) 0.11(3) 0.11(3) -0.027(9) -0.012(7) -0.011(6)
Cl3 0.086(10) 0.074(9) 0.075(8) -0.040(7) -0.036(7) -0.005(7)
Cl4 0.079(9) 0.084(9) 0.093(10) -0.006(8) -0.016(8) -0.005(8)

loop_
_atom_type_symbol
_atom_type_description
_atom_type_scat_dispersion_real
_atom_type_scat_dispersion_imag
_atom_type_scat_source
C C 0.0033 0.0016 'International Tables Vol C Tables 4.2.6.8 and 6.1.1.4'
H H 0.0000 0.0000 'International Tables Vol C Tables 4.2.6.8 and 6.1.1.4'
N N 0.0061 0.0033 'International Tables Vol C Tables 4.2.6.8 and 6.1.1.4'
O O 0.0106 0.0060 'International Tables Vol C Tables 4.2.6.8 and 6.1.1.4'
Cl Cl 0.1484 0.1585 'International Tables Vol C Tables 4.2.6.8 and 6.1.1.4'

loop_
_geom_angle_atom_site_label_1
_geom_angle_atom_site_label_2
_geom_angle_atom_site_label_3
_geom_angle
_geom_angle_site_symmetry_1
_geom_angle_site_symmetry_3
_geom_angle_publ_flag
N1 C1 C2 107.18(18) . . ?
N1 C1 C43 123.02(17) . . ?
C2 C1 C43 129.63(19) . . ?
C1 C2 C3 107.44(19) . . ?
C4 C3 C2 108.42(18) . . ?
C3 C4 N1 106.30(18) . . ?
C3 C4 C5 131.16(18) . . ?
N1 C4 C5 122.26(17) . . ?
C13 C5 C4 112.16(16) . . ?
C13 C5 C6 112.95(17) . . ?
C4 C5 C6 109.09(16) . . ?
C13 C5 C12 108.00(16) . . ?
C4 C5 C12 108.69(16) . . ?
C6 C5 C12 105.67(16) . . ?
C11 C6 C7 118.92(19) . . ?
C11 C6 C5 123.13(18) . . ?
C7 C6 C5 117.73(18) . . ?
C8 C7 C6 120.0(2) . . ?
C7 C8 C9 121.0(2) . . ?
C10 C9 C8 118.8(2) . . ?
O1 C10 C9 117.25(19) . . ?
O1 C10 C11 122.0(2) . . ?
C9 C10 C11 120.7(2) . . ?
C6 C11 C10 120.3(2) . . ?
C14 C13 N2 106.69(18) . . ?
C14 C13 C5 129.69(17) . . ?
N2 C13 C5 123.61(16) . . ?
C13 C14 C15 108.37(17) . . ?
C16 C15 C14 107.19(17) . . ?
C15 C16 N2 107.27(17) . . ?
C15 C16 C17 130.10(18) . . ?
N2 C16 C17 122.62(16) . . ?
C16 C17 C25 109.62(17) . . ?
C16 C17 C18 110.41(17) . . ?
C25 C17 C18 112.60(16) . . ?
C16 C17 C24 108.61(16) . . ?
C25 C17 C24 108.36(18) . . ?
C18 C17 C24 107.11(17) . . ?
C23 C18 C19 118.78(17) . . ?
C23 C18 C17 121.55(18) . . ?
C19 C18 C17 119.49(17) . . ?
C20 C19 C18 120.77(18) . . ?
O2 C20 C19 117.14(18) . . ?
O2 C20 C21 122.44(18) . . ?
C19 C20 C21 120.39(19) . . ?
C22 C21 C20 118.68(19) . . ?
C21 C22 C23 121.60(19) . . ?
C22 C23 C18 119.74(19) . . ?
C26 C25 N3 106.97(17) . . ?
C26 C25 C17 129.92(18) . . ?
N3 C25 C17 122.96(18) . . ?
C25 C26 C27 108.21(17) . . ?
C28 C27 C26 107.87(17) . . ?
C27 C28 N3 106.96(16) . . ?
C27 C28 C29 130.06(17) . . ?
N3 C28 C29 122.90(17) . . ?
C51 C29 C28 111.75(15) . . ?
C51 C29 C30 111.16(16) . . ?
C28 C29 C30 111.01(17) . . ?
C51 C29 C36 107.83(16) . . ?
C28 C29 C36 108.61(16) . . ?
C30 C29 C36 106.24(15) . . ?
C35 C30 C31 119.05(18) . . ?
C35 C30 C29 120.33(19) . . ?
C31 C30 C29 120.42(18) . . ?
C32 C31 C30 120.7(2) . . ?
C33 C32 C31 120.4(2) . . ?
C34 C33 C32 118.8(2) . . ?
O4' C34 C33 113.9(4) . . ?
O4' C34 C35 123.2(5) . . ?
C33 C34 C35 122.0(2) . . ?
C33 C34 O3 118.0(5) . . ?
C35 C34 O3 119.7(5) . . ?
C30 C35 C34 119.1(2) . . ?
C38 C37 C42 120.0 . . ?
C38 C37 O3 120.6(6) . . ?
C42 C37 O3 119.1(6) . . ?
C37 C38 C39 120.0 . . ?
C40 C39 C38 120.0 . . ?
C40 C39 N5 118.1(4) . . ?
C38 C39 N5 121.7(4) . . ?
C41 C40 C39 120.0 . . ?
C42 C41 C40 120.0 . . ?
C41 C42 C37 120.0 . . ?
C41 C42 O4 122.4(7) . . ?
C37 C42 O4 117.4(7) . . ?
C37 O3 C34 122.8(9) . . ?
C46 O4 C42 114.2(13) . . ?
O6 N5 O5 126.0(7) . . ?
O6 N5 C39 118.8(6) . . ?
O5 N5 C39 115.1(6) . . ?
C42' C37' C38' 119.9(4) . . ?
C42' C37' O3' 121.2(7) . . ?
C38' C37' O3' 118.4(7) . . ?
C37' C38' C39' 119.2(4) . . ?
C40' C39' C38' 121.3(4) . . ?
C40' C39' N5' 121.8(4) . . ?
C38' C39' N5' 116.9(4) . . ?
C39' C40' C41' 119.1(4) . . ?
C40' C41' C42' 119.8(4) . . ?
C37' C42' O4' 116.9(6) . . ?
C37' C42' C41' 120.3(4) . . ?
O4' C42' C41' 122.8(6) . . ?
C37' O3' C46 116.6(14) . . ?
C34 O4' C42' 115.1(8) . . ?
O6' N5' O5' 122.3(5) . . ?
O6' N5' C39' 119.8(5) . . ?
O5' N5' C39' 117.8(5) . . ?
C54 C43 C1 110.00(16) . . ?
C54 C43 C44 110.58(16) . . ?
C1 C43 C44 112.88(16) . . ?
C54 C43 C50 108.38(16) . . ?
C1 C43 C50 108.51(16) . . ?
C44 C43 C50 106.31(16) . . ?
C45 C44 C49 119.05(19) . . ?
C45 C44 C43 118.19(18) . . ?
C49 C44 C43 122.47(18) . . ?
C46 C45 C44 120.0(2) . . ?
O4 C46 C45 120.0(6) . . ?
O4 C46 C47 118.2(6) . . ?
C45 C46 C47 121.2(2) . . ?
C45 C46 O3' 123.2(6) . . ?
C47 C46 O3' 115.4(6) . . ?
C48 C47 C46 119.0(2) . . ?
C47 C48 C49 120.8(2) . . ?
C44 C49 C48 119.9(2) . . ?
C52 C51 N4 107.01(18) . . ?
C52 C51 C29 130.87(18) . . ?
N4 C51 C29 121.86(18) . . ?
C51 C52 C53 107.70(18) . . ?
C54 C53 C52 108.02(19) . . ?
C53 C54 N4 107.28(18) . . ?
C53 C54 C43 131.60(19) . . ?
N4 C54 C43 121.06(17) . . ?
C1 N1 C4 110.64(17) . . ?
C13 N2 C16 110.47(15) . . ?
C25 N3 C28 109.97(16) . . ?
C54 N4 C51 109.97(17) . . ?
O1A C1A C3A 121.28(19) . . ?
O1A C1A C2A 121.36(19) . . ?
C3A C1A C2A 117.36(18) . . ?
Cl2 C1S Cl1 112.8(3) . . ?
Cl1' C1' Cl2' 115.7(5) . . ?
Cl4 C2S Cl3 113.7(8) . . ?

loop_
_geom_bond_atom_site_label_1
_geom_bond_atom_site_label_2
_geom_bond_distance
_geom_bond_site_symmetry_2
_geom_bond_publ_flag
C1 N1 1.385(3) . ?
C1 C2 1.386(3) . ?
C1 C43 1.537(3) . ?
C2 C3 1.435(3) . ?
C3 C4 1.384(3) . ?
C4 N1 1.397(2) . ?
C4 C5 1.529(3) . ?
C5 C13 1.522(3) . ?
C5 C6 1.562(3) . ?
C5 C12 1.569(3) . ?
C6 C11 1.400(3) . ?
C6 C7 1.419(3) . ?
C7 C8 1.398(3) . ?
C8 C9 1.403(3) . ?
C9 C10 1.398(3) . ?
C10 O1 1.390(3) . ?
C10 C11 1.410(3) . ?
C13 C14 1.385(3) . ?
C13 N2 1.391(2) . ?
C14 C15 1.444(3) . ?
C15 C16 1.385(2) . ?
C16 N2 1.397(3) . ?
C16 C17 1.531(3) . ?
C17 C25 1.534(3) . ?
C17 C18 1.555(3) . ?
C17 C24 1.563(3) . ?
C18 C23 1.411(3) . ?
C18 C19 1.415(3) . ?
C19 C20 1.401(3) . ?
C20 O2 1.392(2) . ?
C20 C21 1.408(3) . ?
C21 C22 1.400(3) . ?
C22 C23 1.403(3) . ?
C25 C26 1.379(3) . ?
C25 N3 1.401(2) . ?
C26 C27 1.440(3) . ?
C27 C28 1.384(3) . ?
C28 N3 1.402(2) . ?
C28 C29 1.531(3) . ?
C29 C51 1.527(3) . ?
C29 C30 1.554(3) . ?
C29 C36 1.564(3) . ?
C30 C35 1.406(3) . ?
C30 C31 1.407(3) . ?
C31 C32 1.406(3) . ?
C32 C33 1.399(3) . ?
C33 C34 1.386(3) . ?
C34 O4' 1.366(11) . ?
C34 C35 1.415(3) . ?
C34 O3 1.487(11) . ?
C37 C38 1.3900 . ?
C37 C42 1.3900 . ?
C37 O3 1.422(10) . ?
C38 C39 1.3900 . ?
C39 C40 1.3900 . ?
C39 N5 1.485(5) . ?
C40 C41 1.3900 . ?
C41 C42 1.3900 . ?
C42 O4 1.386(9) . ?
O4 C46 1.397(19) . ?
N5 O6 1.217(6) . ?
N5 O5 1.247(8) . ?
C37' C42' 1.389(4) . ?
C37' C38' 1.392(4) . ?
C37' O3' 1.422(10) . ?
C38' C39' 1.394(5) . ?
C39' C40' 1.388(4) . ?
C39' N5' 1.485(5) . ?
C40' C41' 1.396(4) . ?
C41' C42' 1.403(4) . ?
C42' O4' 1.385(9) . ?
O3' C46 1.457(19) . ?
N5' O6' 1.212(6) . ?
N5' O5' 1.237(7) . ?
C43 C54 1.530(3) . ?
C43 C44 1.552(3) . ?
C43 C50 1.567(3) . ?
C44 C45 1.408(3) . ?
C44 C49 1.409(3) . ?
C45 C46 1.396(3) . ?
C46 C47 1.398(3) . ?
C47 C48 1.391(4) . ?
C48 C49 1.410(3) . ?
C51 C52 1.388(3) . ?
C51 N4 1.398(3) . ?
C52 C53 1.438(3) . ?
C53 C54 1.381(3) . ?
C54 N4 1.394(3) . ?
O1A C1A 1.251(2) . ?
C1A C3A 1.504(3) . ?
C1A C2A 1.518(3) . ?
C1S Cl2 1.759(6) . ?
C1S Cl1 1.784(5) . ?
C1' Cl1' 1.749(7) . ?
C1' Cl2' 1.750(7) . ?
C2S Cl4 1.759(8) . ?
C2S Cl3 1.785(8) . ?

loop_
_geom_torsion_atom_site_label_1
_geom_torsion_atom_site_label_2
_geom_torsion_atom_site_label_3
_geom_torsion_atom_site_label_4
_geom_torsion
_geom_torsion_site_symmetry_1
_geom_torsion_site_symmetry_2
_geom_torsion_site_symmetry_3
_geom_torsion_site_symmetry_4
_geom_torsion_publ_flag
N1 C1 C2 C3 0.6(2) . . . . ?
C43 C1 C2 C3 176.0(2) . . . . ?
C1 C2 C3 C4 0.3(2) . . . . ?
C2 C3 C4 N1 -1.1(2) . . . . ?
C2 C3 C4 C5 172.7(2) . . . . ?
C3 C4 C5 C13 116.5(2) . . . . ?
N1 C4 C5 C13 -70.6(2) . . . . ?
C3 C4 C5 C6 -117.6(2) . . . . ?
N1 C4 C5 C6 55.4(2) . . . . ?
C3 C4 C5 C12 -2.8(3) . . . . ?
N1 C4 C5 C12 170.11(18) . . . . ?
C13 C5 C6 C11 -14.7(2) . . . . ?
C4 C5 C6 C11 -140.16(18) . . . . ?
C12 C5 C6 C11 103.1(2) . . . . ?
C13 C5 C6 C7 170.73(17) . . . . ?
C4 C5 C6 C7 45.3(2) . . . . ?
C12 C5 C6 C7 -71.4(2) . . . . ?
C11 C6 C7 C8 -2.3(3) . . . . ?
C5 C6 C7 C8 172.46(19) . . . . ?
C6 C7 C8 C9 1.8(3) . . . . ?
C7 C8 C9 C10 0.9(3) . . . . ?
C8 C9 C10 O1 178.49(19) . . . . ?
C8 C9 C10 C11 -3.0(3) . . . . ?
C7 C6 C11 C10 0.3(3) . . . . ?
C5 C6 C11 C10 -174.22(17) . . . . ?
O1 C10 C11 C6 -179.12(17) . . . . ?
C9 C10 C11 C6 2.4(3) . . . . ?
C4 C5 C13 C14 -119.6(2) . . . . ?
C6 C5 C13 C14 116.6(2) . . . . ?
C12 C5 C13 C14 0.1(3) . . . . ?
C4 C5 C13 N2 62.0(2) . . . . ?
C6 C5 C13 N2 -61.7(2) . . . . ?
C12 C5 C13 N2 -178.23(17) . . . . ?
N2 C13 C14 C15 0.5(2) . . . . ?
C5 C13 C14 C15 -178.05(19) . . . . ?
C13 C14 C15 C16 0.3(2) . . . . ?
C14 C15 C16 N2 -1.0(2) . . . . ?
C14 C15 C16 C17 177.44(19) . . . . ?
C15 C16 C17 C25 108.8(2) . . . . ?
N2 C16 C17 C25 -73.0(2) . . . . ?
C15 C16 C17 C18 -126.6(2) . . . . ?
N2 C16 C17 C18 51.7(2) . . . . ?
C15 C16 C17 C24 -9.4(3) . . . . ?
N2 C16 C17 C24 168.82(17) . . . . ?
C16 C17 C18 C23 -152.68(19) . . . . ?
C25 C17 C18 C23 -29.8(3) . . . . ?
C24 C17 C18 C23 89.2(2) . . . . ?
C16 C17 C18 C19 32.2(3) . . . . ?
C25 C17 C18 C19 155.08(19) . . . . ?
C24 C17 C18 C19 -85.9(2) . . . . ?
C23 C18 C19 C20 1.9(3) . . . . ?
C17 C18 C19 C20 177.21(19) . . . . ?
C18 C19 C20 O2 177.56(18) . . . . ?
C18 C19 C20 C21 -0.4(3) . . . . ?
O2 C20 C21 C22 -179.2(2) . . . . ?
C19 C20 C21 C22 -1.3(3) . . . . ?
C20 C21 C22 C23 1.5(3) . . . . ?
C21 C22 C23 C18 0.0(3) . . . . ?
C19 C18 C23 C22 -1.7(3) . . . . ?
C17 C18 C23 C22 -176.9(2) . . . . ?
C16 C17 C25 C26 -96.6(3) . . . . ?
C18 C17 C25 C26 140.0(2) . . . . ?
C24 C17 C25 C26 21.8(3) . . . . ?
C16 C17 C25 N3 78.2(2) . . . . ?
C18 C17 C25 N3 -45.1(3) . . . . ?
C24 C17 C25 N3 -163.42(18) . . . . ?
N3 C25 C26 C27 0.8(2) . . . . ?
C17 C25 C26 C27 176.3(2) . . . . ?
C25 C26 C27 C28 -0.1(2) . . . . ?
C26 C27 C28 N3 -0.6(2) . . . . ?
C26 C27 C28 C29 176.03(19) . . . . ?
C27 C28 C29 C51 110.9(2) . . . . ?
N3 C28 C29 C51 -72.8(2) . . . . ?
C27 C28 C29 C30 -124.3(2) . . . . ?
N3 C28 C29 C30 51.9(2) . . . . ?
C27 C28 C29 C36 -7.9(3) . . . . ?
N3 C28 C29 C36 168.33(17) . . . . ?
C51 C29 C30 C35 -24.4(3) . . . . ?
C28 C29 C30 C35 -149.44(19) . . . . ?
C36 C29 C30 C35 92.7(2) . . . . ?
C51 C29 C30 C31 160.75(18) . . . . ?
C28 C29 C30 C31 35.7(2) . . . . ?
C36 C29 C30 C31 -82.2(2) . . . . ?
C35 C30 C31 C32 0.6(3) . . . . ?
C29 C30 C31 C32 175.55(19) . . . . ?
C30 C31 C32 C33 0.1(3) . . . . ?
C31 C32 C33 C34 0.2(3) . . . . ?
C32 C33 C34 O4' 168.3(4) . . . . ?
C32 C33 C34 C35 -1.1(4) . . . . ?
C32 C33 C34 O3 -174.7(4) . . . . ?
C31 C30 C35 C34 -1.5(3) . . . . ?
C29 C30 C35 C34 -176.45(19) . . . . ?
O4' C34 C35 C30 -166.6(4) . . . . ?
C33 C34 C35 C30 1.8(3) . . . . ?
O3 C34 C35 C30 175.3(4) . . . . ?
C42 C37 C38 C39 0.0 . . . . ?
O3 C37 C38 C39 -173.1(10) . . . . ?
C37 C38 C39 C40 0.0 . . . . ?
C37 C38 C39 N5 -175.0(7) . . . . ?
C38 C39 C40 C41 0.0 . . . . ?
N5 C39 C40 C41 175.2(7) . . . . ?
C39 C40 C41 C42 0.0 . . . . ?
C40 C41 C42 C37 0.0 . . . . ?
C40 C41 C42 O4 -174.2(14) . . . . ?
C38 C37 C42 C41 0.0 . . . . ?
O3 C37 C42 C41 173.2(10) . . . . ?
C38 C37 C42 O4 174.5(14) . . . . ?
O3 C37 C42 O4 -12.3(13) . . . . ?
C38 C37 O3 C34 -85.2(9) . . . . ?
C42 C37 O3 C34 101.7(8) . . . . ?
C33 C34 O3 C37 174.6(6) . . . . ?
C35 C34 O3 C37 0.9(9) . . . . ?
C41 C42 O4 C46 51.9(15) . . . . ?
C37 C42 O4 C46 -122.4(7) . . . . ?
C40 C39 N5 O6 179.2(6) . . . . ?
C38 C39 N5 O6 -5.7(10) . . . . ?
C40 C39 N5 O5 -3.0(11) . . . . ?
C38 C39 N5 O5 172.1(9) . . . . ?
C42' C37' C38' C39' 7.9(9) . . . . ?
O3' C37' C38' C39' 179.8(13) . . . . ?
C37' C38' C39' C40' -4.9(9) . . . . ?
C37' C38' C39' N5' 177.3(6) . . . . ?
C38' C39' C40' C41' -0.6(9) . . . . ?
N5' C39' C40' C41' 177.0(5) . . . . ?
C39' C40' C41' C42' 3.1(8) . . . . ?
C38' C37' C42' O4' 171.6(10) . . . . ?
O3' C37' C42' O4' -0.1(14) . . . . ?
C38' C37' C42' C41' -5.4(8) . . . . ?
O3' C37' C42' C41' -177.1(14) . . . . ?
C40' C41' C42' C37' -0.1(7) . . . . ?
C40' C41' C42' O4' -177.0(9) . . . . ?
C42' C37' O3' C46 -104.5(10) . . . . ?
C38' C37' O3' C46 83.7(12) . . . . ?
C33 C34 O4' C42' 157.8(6) . . . . ?
C35 C34 O4' C42' -32.9(8) . . . . ?
C37' C42' O4' C34 124.0(7) . . . . ?
C41' C42' O4' C34 -59.0(11) . . . . ?
C40' C39' N5' O6' -163.3(5) . . . . ?
C38' C39' N5' O6' 14.4(7) . . . . ?
C40' C39' N5' O5' 13.1(9) . . . . ?
C38' C39' N5' O5' -169.2(8) . . . . ?
N1 C1 C43 C54 77.9(2) . . . . ?
C2 C1 C43 C54 -96.9(3) . . . . ?
N1 C1 C43 C44 -46.1(3) . . . . ?
C2 C1 C43 C44 139.1(2) . . . . ?
N1 C1 C43 C50 -163.70(18) . . . . ?
C2 C1 C43 C50 21.5(3) . . . . ?
C54 C43 C44 C45 35.4(2) . . . . ?
C1 C43 C44 C45 159.11(18) . . . . ?
C50 C43 C44 C45 -82.0(2) . . . . ?
C54 C43 C44 C49 -150.84(19) . . . . ?
C1 C43 C44 C49 -27.1(3) . . . . ?
C50 C43 C44 C49 91.7(2) . . . . ?
C49 C44 C45 C46 -0.5(3) . . . . ?
C43 C44 C45 C46 173.4(2) . . . . ?
C42 O4 C46 C45 38.2(11) . . . . ?
C42 O4 C46 C47 -150.1(8) . . . . ?
C44 C45 C46 O4 171.6(5) . . . . ?
C44 C45 C46 C47 0.2(4) . . . . ?
C44 C45 C46 O3' -174.5(5) . . . . ?
C37' O3' C46 C45 7.4(10) . . . . ?
C37' O3' C46 C47 -167.6(6) . . . . ?
O4 C46 C47 C48 -171.1(5) . . . . ?
C45 C46 C47 C48 0.4(4) . . . . ?
O3' C46 C47 C48 175.5(5) . . . . ?
C46 C47 C48 C49 -0.7(4) . . . . ?
C45 C44 C49 C48 0.3(3) . . . . ?
C43 C44 C49 C48 -173.4(2) . . . . ?
C47 C48 C49 C44 0.3(4) . . . . ?
C28 C29 C51 C52 -123.9(2) . . . . ?
C30 C29 C51 C52 111.5(2) . . . . ?
C36 C29 C51 C52 -4.6(3) . . . . ?
C28 C29 C51 N4 62.7(2) . . . . ?
C30 C29 C51 N4 -61.9(2) . . . . ?
C36 C29 C51 N4 -178.00(16) . . . . ?
N4 C51 C52 C53 0.9(2) . . . . ?
C29 C51 C52 C53 -173.26(19) . . . . ?
C51 C52 C53 C54 -0.2(2) . . . . ?
C52 C53 C54 N4 -0.6(2) . . . . ?
C52 C53 C54 C43 176.7(2) . . . . ?
C1 C43 C54 C53 110.4(2) . . . . ?
C44 C43 C54 C53 -124.3(2) . . . . ?
C50 C43 C54 C53 -8.1(3) . . . . ?
C1 C43 C54 N4 -72.6(2) . . . . ?
C44 C43 C54 N4 52.8(2) . . . . ?
C50 C43 C54 N4 168.91(17) . . . . ?
C2 C1 N1 C4 -1.3(2) . . . . ?
C43 C1 N1 C4 -177.08(18) . . . . ?
C3 C4 N1 C1 1.5(2) . . . . ?
C5 C4 N1 C1 -173.00(18) . . . . ?
C14 C13 N2 C16 -1.2(2) . . . . ?
C5 C13 N2 C16 177.52(18) . . . . ?
C15 C16 N2 C13 1.4(2) . . . . ?
C17 C16 N2 C13 -177.22(17) . . . . ?
C26 C25 N3 C28 -1.2(2) . . . . ?
C17 C25 N3 C28 -177.09(18) . . . . ?
C27 C28 N3 C25 1.2(2) . . . . ?
C29 C28 N3 C25 -175.80(18) . . . . ?
C53 C54 N4 C51 1.2(2) . . . . ?
C43 C54 N4 C51 -176.51(17) . . . . ?
C52 C51 N4 C54 -1.3(2) . . . . ?
C29 C51 N4 C54 173.51(17) . . . . ?
